data_2229570
loop_
_publ_author_name
'El Glaoui, Meher'
'Ben Gharbia, Imen'
'Ferretti, Valeria'
'Ben Nasr, Cherif'

_publ_section_title
;
 Piperazinediium tetrachloridocadmate monohydrate
;
_journal_coeditor_code ZS2095
_journal_issue 3
_journal_name_full 'Acta Crystallographica Section E'
_journal_page_first m340
_journal_paper_doi 10.1107/S1600536811005095
_journal_volume 67
_journal_year 2011
_chemical_formula_iupac '(C4 H12 N2) [Cd Cl4], H2 O'
_chemical_formula_moiety 'C4 H12 N2 2+, Cd Cl4 2-, H2 O'
_chemical_formula_sum 'C4 H14 Cd Cl4 N2 O'
_chemical_formula_weight 360.38
_chemical_name_common 'piperazinium tetrachlorocadmium monohydrate'
_chemical_name_systematic
;
Piperazinediium tetrachloridocadmate monohydrate
;
_space_group_IT_number 14
_symmetry_cell_setting monoclinic
_symmetry_space_group_name_Hall '-P 2ybc'
_symmetry_space_group_name_H-M 'P 1 21/c 1'
_atom_sites_solution_hydrogens difmap
_atom_sites_solution_primary direct
_atom_sites_solution_secondary difmap
_audit_creation_method SHELXL-97
_cell_angle_alpha 90.00
_cell_angle_beta 92.1710(12)
_cell_angle_gamma 90.00
_cell_formula_units_Z 4
_cell_length_a 6.6204(2)
_cell_length_b 12.8772(3)
_cell_length_c 14.0961(4)
_cell_measurement_reflns_used 8531
_cell_measurement_temperature 295
_cell_measurement_theta_max 30.0
_cell_measurement_theta_min 2.0
_cell_volume 1200.86(6)
_computing_cell_refinement 'DENZO-SMN (Otwinowski & Minor, 1997)'
_computing_data_collection 'Kappa-CCD Server Software (Nonius, 1997)'
_computing_data_reduction 'DENZO-SMN (Otwinowski & Minor, 1997)'
_computing_molecular_graphics 'ORTEPIII (Burnett & Johnson, 1996)'
_computing_publication_material
;
SHELXL97 (Sheldrick, 2008) and WinGX (Farrugia, 1999)
;
_computing_structure_refinement 'SHELXL97 (Sheldrick, 2008)'
_computing_structure_solution 'SIR97 (Altomare <i>et al.</i>, 1999)'
_diffrn_ambient_temperature 295
_diffrn_measured_fraction_theta_full 0.989
_diffrn_measured_fraction_theta_max 0.989
_diffrn_measurement_device_type 'Nonius KappaCCD'
_diffrn_measurement_method '\f scans and \w scans'
_diffrn_radiation_monochromator graphite
_diffrn_radiation_source 'fine-focus sealed tube'
_diffrn_radiation_type MoK\a
_diffrn_radiation_wavelength 0.71073
_diffrn_reflns_av_R_equivalents 0.0366
_diffrn_reflns_av_sigmaI/netI 0.0384
_diffrn_reflns_limit_h_max 9
_diffrn_reflns_limit_h_min -9
_diffrn_reflns_limit_k_max 17
_diffrn_reflns_limit_k_min -17
_diffrn_reflns_limit_l_max 19
_diffrn_reflns_limit_l_min -19
_diffrn_reflns_number 8531
_diffrn_reflns_theta_full 29.99
_diffrn_reflns_theta_max 29.99
_diffrn_reflns_theta_min 3.08
_diffrn_standards_number 0
_exptl_absorpt_coefficient_mu 2.671
_exptl_absorpt_correction_T_max 0.444
_exptl_absorpt_correction_T_min 0.374
_exptl_absorpt_correction_type multi-scan
_exptl_absorpt_process_details
;
(SORTAV; Blessing, 1995)
;
_exptl_crystal_colour colourless
_exptl_crystal_density_diffrn 1.993
_exptl_crystal_density_method 'not measured'
_exptl_crystal_description prismatic
_exptl_crystal_F_000 704
_exptl_crystal_size_max 0.52
_exptl_crystal_size_mid 0.48
_exptl_crystal_size_min 0.30
_refine_diff_density_max 0.780
_refine_diff_density_min -1.749
_refine_ls_extinction_coef 0.0778(19)
_refine_ls_extinction_expression Fc^*^=kFc[1+0.001xFc^2^\l^3^/sin(2\q)]^-1/4^
_refine_ls_extinction_method 'SHELXL97 (Sheldrick, 2008)'
_refine_ls_goodness_of_fit_ref 1.090
_refine_ls_hydrogen_treatment mixed
_refine_ls_matrix_type full
_refine_ls_number_parameters 126
_refine_ls_number_reflns 3461
_refine_ls_number_restraints 0
_refine_ls_restrained_S_all 1.090
_refine_ls_R_factor_all 0.0416
_refine_ls_R_factor_gt 0.0329
_refine_ls_shift/su_max 0.000
_refine_ls_shift/su_mean 0.000
_refine_ls_structure_factor_coef Fsqd
_refine_ls_weighting_details 'calc w=1/[\s^2^(Fo^2^)+(0.0389P)^2^+0.4362P] where P=(Fo^2^+2Fc^2^)/3'
_refine_ls_weighting_scheme calc
_refine_ls_wR_factor_gt 0.0772
_refine_ls_wR_factor_ref 0.0809
_reflns_number_gt 2903
_reflns_number_total 3461
_reflns_threshold_expression I>2\s(I)
_cod_data_source_file zs2095.cif
_cod_data_source_block I
_cod_original_sg_symbol_H-M 'P 21/c'
_cod_database_code 2229570
_cod_database_fobs_code 2229570

loop_
_symmetry_equiv_pos_as_xyz
'x, y, z'
'-x, y+1/2, -z+1/2'
'-x, -y, -z'
'x, -y-1/2, z-1/2'

loop_
_atom_site_type_symbol
_atom_site_label
_atom_site_fract_x
_atom_site_fract_y
_atom_site_fract_z
_atom_site_U_iso_or_equiv
_atom_site_adp_type
_atom_site_calc_flag
_atom_site_refinement_flags
_atom_site_occupancy
_atom_site_disorder_assembly
_atom_site_disorder_group
Cd Cd1 0.02921(3) -0.001890(11) 0.235463(13) 0.03178(9) Uani d . 1 . .
Cl Cl1 0.07520(10) -0.19208(5) 0.22725(4) 0.03972(16) Uani d . 1 . .
Cl Cl2 -0.34472(9) 0.01950(5) 0.22883(5) 0.03628(15) Uani d . 1 . .
Cl Cl3 0.17473(9) 0.05843(5) 0.38740(5) 0.03822(15) Uani d . 1 . .
Cl Cl4 0.13421(9) 0.09489(5) 0.09660(5) 0.03906(16) Uani d . 1 . .
N N1 0.5582(3) 0.20385(16) 0.38723(15) 0.0312(4) Uani d . 1 . .
N N2 0.7142(3) 0.28658(16) 0.56419(15) 0.0321(4) Uani d . 1 . .
C C1 0.4546(4) 0.29108(19) 0.43473(18) 0.0358(5) Uani d . 1 . .
H H5 0.3509 0.2636 0.4746 0.043 Uiso calc R 1 . .
H H6 0.3897 0.3355 0.3871 0.043 Uiso calc R 1 . .
C C2 0.6036(4) 0.35402(17) 0.49466(17) 0.0343(5) Uani d . 1 . .
H H7 0.6991 0.3875 0.4540 0.041 Uiso calc R 1 . .
H H8 0.5322 0.4077 0.5281 0.041 Uiso calc R 1 . .
C C3 0.8195(4) 0.20021(19) 0.51588(18) 0.0345(5) Uani d . 1 . .
H H9 0.8879 0.1564 0.5629 0.041 Uiso calc R 1 . .
H H10 0.9203 0.2285 0.4749 0.041 Uiso calc R 1 . .
C C4 0.6703(4) 0.13687(17) 0.45821(17) 0.0318(5) Uani d . 1 . .
H H11 0.5752 0.1046 0.4998 0.038 Uiso calc R 1 . .
H H12 0.7406 0.0822 0.4255 0.038 Uiso calc R 1 . .
O O1W 0.4133(3) 0.2110(2) 0.68116(18) 0.0644(7) Uani d . 1 . .
H H1 0.646(5) 0.232(2) 0.344(2) 0.038(8) Uiso d . 1 . .
H H2 0.461(5) 0.168(3) 0.357(2) 0.053(9) Uiso d . 1 . .
H H3 0.632(5) 0.255(2) 0.604(2) 0.040(8) Uiso d . 1 . .
H H4 0.803(5) 0.319(2) 0.592(2) 0.041(8) Uiso d . 1 . .
H H1W 0.3888 0.1492 0.6962 0.080 Uiso d . 1 . .
H H2W 0.3114 0.2506 0.6752 0.080 Uiso d . 1 . .

loop_
_atom_site_aniso_label
_atom_site_aniso_U_11
_atom_site_aniso_U_22
_atom_site_aniso_U_33
_atom_site_aniso_U_12
_atom_site_aniso_U_13
_atom_site_aniso_U_23
Cd1 0.03183(12) 0.03025(13) 0.03330(13) 0.00147(6) 0.00181(8) 0.00206(6)
Cl1 0.0483(4) 0.0303(3) 0.0411(3) 0.0064(2) 0.0091(3) -0.0011(2)
Cl2 0.0298(3) 0.0379(3) 0.0412(3) 0.0020(2) 0.0026(2) -0.0031(2)
Cl3 0.0358(3) 0.0386(3) 0.0400(3) -0.0045(2) -0.0036(2) -0.0027(2)
Cl4 0.0327(3) 0.0419(3) 0.0433(3) 0.0050(2) 0.0105(2) 0.0109(3)
N1 0.0336(11) 0.0330(10) 0.0270(10) -0.0009(8) 0.0001(8) -0.0034(8)
N2 0.0328(11) 0.0316(10) 0.0320(10) -0.0065(8) 0.0030(8) -0.0065(8)
C1 0.0362(13) 0.0354(12) 0.0361(13) 0.0073(10) 0.0022(10) 0.0015(10)
C2 0.0417(14) 0.0238(10) 0.0381(13) -0.0017(9) 0.0097(10) -0.0025(9)
C3 0.0304(12) 0.0330(11) 0.0397(13) 0.0019(9) -0.0031(10) -0.0061(10)
C4 0.0366(12) 0.0252(10) 0.0333(12) 0.0016(9) -0.0009(9) -0.0026(9)
O1W 0.0435(13) 0.0692(14) 0.0818(18) 0.0050(11) 0.0183(12) 0.0334(13)

loop_
_atom_type_symbol
_atom_type_description
_atom_type_scat_dispersion_real
_atom_type_scat_dispersion_imag
_atom_type_scat_source
Cd Cd -0.8075 1.2024 'International Tables Vol C Tables 4.2.6.8 and 6.1.1.4'
C C 0.0033 0.0016 'International Tables Vol C Tables 4.2.6.8 and 6.1.1.4'
H H 0.0000 0.0000 'International Tables Vol C Tables 4.2.6.8 and 6.1.1.4'
O O 0.0106 0.0060 'International Tables Vol C Tables 4.2.6.8 and 6.1.1.4'
N N 0.0061 0.0033 'International Tables Vol C Tables 4.2.6.8 and 6.1.1.4'
Cl Cl 0.1484 0.1585 'International Tables Vol C Tables 4.2.6.8 and 6.1.1.4'

loop_
_geom_angle_atom_site_label_1
_geom_angle_atom_site_label_2
_geom_angle_atom_site_label_3
_geom_angle_site_symmetry_1
_geom_angle_site_symmetry_3
_geom_angle
_geom_angle_publ_flag
Cl3 Cd1 Cl4 . . 115.19(2) ?
Cl3 Cd1 Cl1 . . 108.13(2) ?
Cl4 Cd1 Cl1 . . 115.38(2) ?
Cl3 Cd1 Cl2 . . 110.89(2) ?
Cl4 Cd1 Cl2 . . 103.07(2) ?
Cl1 Cd1 Cl2 . . 103.42(2) ?
C1 N1 C4 . . 111.06(18) ?
C1 N1 H2 . . 106(2) ?
C4 N1 H2 . . 111(2) ?
C1 N1 H1 . . 107.8(18) ?
C4 N1 H1 . . 111.2(19) ?
H1 N1 H2 . . 110(3) ?
C2 N2 C3 . . 111.28(19) ?
C2 N2 H3 . . 113(2) ?
C3 N2 H3 . . 104.5(18) ?
C2 N2 H4 . . 110(2) ?
C3 N2 H4 . . 106(2) ?
H3 N2 H4 . . 112(3) ?
N1 C1 C2 . . 110.8(2) ?
N1 C1 H5 . . 109.5 ?
C2 C1 H5 . . 109.5 ?
N1 C1 H6 . . 109.5 ?
C2 C1 H6 . . 109.5 ?
H5 C1 H6 . . 108.1 ?
N2 C2 C1 . . 110.57(19) ?
N2 C2 H7 . . 109.5 ?
C1 C2 H7 . . 109.5 ?
N2 C2 H8 . . 109.5 ?
C1 C2 H8 . . 109.5 ?
H7 C2 H8 . . 108.1 ?
N2 C3 C4 . . 110.14(19) ?
N2 C3 H9 . . 109.6 ?
C4 C3 H9 . . 109.6 ?
N2 C3 H10 . . 109.6 ?
C4 C3 H10 . . 109.6 ?
H9 C3 H10 . . 108.1 ?
C3 C4 N1 . . 110.45(19) ?
C3 C4 H11 . . 109.6 ?
N1 C4 H11 . . 109.6 ?
C3 C4 H12 . . 109.6 ?
N1 C4 H12 . . 109.6 ?
H11 C4 H12 . . 108.1 ?
H1W O1W H2W . . 116 ?

loop_
_geom_bond_atom_site_label_1
_geom_bond_atom_site_label_2
_geom_bond_site_symmetry_2
_geom_bond_distance
_geom_bond_publ_flag
Cd1 Cl3 . 2.4418(6) ?
Cd1 Cl4 . 2.4435(6) ?
Cd1 Cl1 . 2.4712(6) ?
Cd1 Cl2 . 2.4891(7) ?
N1 C1 . 1.488(3) ?
N1 C4 . 1.497(3) ?
N1 H1 . 0.93(3) ?
N1 H2 . 0.89(3) ?
N2 C2 . 1.482(3) ?
N2 C3 . 1.491(3) ?
N2 H3 . 0.89(3) ?
N2 H4 . 0.81(3) ?
C1 C2 . 1.510(4) ?
C1 H5 . 0.9700 ?
C1 H6 . 0.9700 ?
C2 H7 . 0.9700 ?
C2 H8 . 0.9700 ?
C3 C4 . 1.497(3) ?
C3 H9 . 0.9700 ?
C3 H10 . 0.9700 ?
C4 H11 . 0.9700 ?
C4 H12 . 0.9700 ?
O1W H1W . 0.84 ?
O1W H2W . 0.85 ?

loop_
_geom_hbond_atom_site_label_D
_geom_hbond_atom_site_label_H
_geom_hbond_atom_site_label_A
_geom_hbond_site_symmetry_A
_geom_hbond_distance_DH
_geom_hbond_distance_HA
_geom_hbond_distance_DA
_geom_hbond_angle_DHA
N1 H1 Cl1 2_655 0.93(3) 2.35(3) 3.254(2) 164(3)
N1 H2 Cl3 . 0.89(3) 2.41(4) 3.155(2) 141(3)
N2 H3 O1W . 0.89(3) 1.93(3) 2.808(3) 167(3)
N2 H4 Cl4 4_666 0.81(3) 2.46(3) 3.190(2) 151(3)
O1W H1W Cl2 3_556 0.84 2.44 3.267(3) 168
O1W H2W Cl4 4_566 0.85 2.54 3.304(2) 150
